data_2008739
loop_
_publ_author_name
'Ra\'ul A. Mariezcurrena'
'Silvia Russi'
'Alvaro W. Mombr\'u'
'Leopoldo Suescun'
'Helena Pardo'
'Osvaldo L. Tombesi'
'Mar\'ia A. Frontera'

_publ_section_title
;
 Mixed stacking and stoichiometry in a \p-molecular complex between
 fluorene and 1,3,5-trinitrobenzene
;
_journal_issue 7
_journal_name_full 'Acta Crystallographica Section C'
_journal_page_first 1170
_journal_page_last 1173
_journal_paper_doi 10.1107/S0108270199003662
_journal_volume 55
_journal_year 1999
_chemical_formula_moiety '1.5C13 H10  ,2C6 H3 N3 O6  '
_chemical_formula_sum 'C31.5 H21 N6 O12'
_chemical_formula_weight 675.54
_chemical_name_systematic
;
tris(fluorene)-tetrakis(1,3,5-trinitrobenzene)
;
_space_group_IT_number 2
_symmetry_cell_setting triclinic
_symmetry_space_group_name_Hall '-P 1'
_symmetry_space_group_name_H-M 'P -1'
_audit_creation_method SHELXL-97
_cell_angle_alpha 93.117(9)
_cell_angle_beta 91.114(11)
_cell_angle_gamma 82.374(8)
_cell_formula_units_Z 2
_cell_length_a 7.596(7)
_cell_length_b 27.69(2)
_cell_length_c 7.276(11)
_cell_measurement_reflns_used 25
_cell_measurement_temperature 293(2)
_cell_measurement_theta_max 38.65
_cell_measurement_theta_min 35.30
_cell_volume 1514(3)
_computing_cell_refinement 'MSC/AFC Diffractometer Software, 1993'
_computing_data_collection 'MSC/AFC Diffractometer Software (Molecular Structure Corporation, 1993)'
_computing_data_reduction 'MSC/AFC Diffractometer Software, 1993'
_computing_molecular_graphics 'ZORTEP (Zsolnai, 1995)'
_computing_publication_material 'PLATON (Spek, 1990)'
_computing_structure_refinement 'SHELXL97 (Sheldrick, 1997)'
_computing_structure_solution 'SHELXS97 (Sheldrick, 1990)'
_diffrn_ambient_temperature 293(2)
_diffrn_measured_fraction_theta_full 1.000
_diffrn_measured_fraction_theta_max 1.000
_diffrn_measurement_device_type 'Rigaku AFC7S'
_diffrn_measurement_method \q/2\q
_diffrn_radiation_monochromator graphite
_diffrn_radiation_source 'fine-focus sealed tube'
_diffrn_radiation_type MoK\a
_diffrn_radiation_wavelength 0.71069
_diffrn_reflns_av_R_equivalents 0.0168
_diffrn_reflns_av_sigmaI/netI 0.0379
_diffrn_reflns_limit_h_max 9
_diffrn_reflns_limit_h_min 0
_diffrn_reflns_limit_k_max 35
_diffrn_reflns_limit_k_min -35
_diffrn_reflns_limit_l_max 9
_diffrn_reflns_limit_l_min -9
_diffrn_reflns_number 7492
_diffrn_reflns_theta_full 27.50
_diffrn_reflns_theta_max 27.50
_diffrn_reflns_theta_min 2.23
_diffrn_standards_decay_% 4.3
_diffrn_standards_interval_count 150
_diffrn_standards_number 3
_exptl_absorpt_coefficient_mu 0.117
_exptl_absorpt_correction_T_max 0.9884
_exptl_absorpt_correction_T_min 0.9714
_exptl_absorpt_correction_type psi-scan
_exptl_absorpt_process_details '(MSC/AFC Diffractometer Software; Molecular Structure Corporation, 1993)'
_exptl_crystal_colour Yellow
_exptl_crystal_density_diffrn 1.482
_exptl_crystal_density_method 'not measured'
_exptl_crystal_description Plate
_exptl_crystal_F_000 696
_exptl_crystal_size_max 0.25
_exptl_crystal_size_mid 0.20
_exptl_crystal_size_min 0.10
_refine_diff_density_max 0.482
_refine_diff_density_min -0.243
_refine_ls_extinction_coef 0.016(2)
_refine_ls_extinction_method 'SHELXL97 (Sheldrick, 1997)'
_refine_ls_goodness_of_fit_ref 1.046
_refine_ls_hydrogen_treatment mixed
_refine_ls_matrix_type full
_refine_ls_number_parameters 568
_refine_ls_number_reflns 6960
_refine_ls_number_restraints 36
_refine_ls_restrained_S_all 1.044
_refine_ls_R_factor_all 0.0984
_refine_ls_R_factor_gt 0.0505
_refine_ls_shift/su_max 0.001
_refine_ls_shift/su_mean 0.000
_refine_ls_structure_factor_coef Fsqd
_refine_ls_weighting_details 'w = 1/[\s^2^(Fo^2^)+(0.0964P)^2^+0.1305P] where P=(Fo^2^+2Fc^2^)/3'
_refine_ls_weighting_scheme calc
_refine_ls_wR_factor_ref 0.1838
_reflns_number_gt 3845
_reflns_number_total 6960
_reflns_threshold_expression I>2\s(I)
_cod_data_source_file sx1080.cif
_cod_data_source_block f3t4
_cod_depositor_comments
;
The following automatic conversions were performed:

'_refine_ls_weighting_scheme' value 'calc w =
1/[\s^2^(Fo^2^)+(0.0964P)^2^+0.1305P] where P=(Fo^2^+2Fc^2^)/3' was
changed to 'calc'. New tag '_refine_ls_weighting_details' was
created. The value of the new tag was set to 'w =
1/[\s^2^(Fo^2^)+(0.0964P)^2^+0.1305P] where P=(Fo^2^+2Fc^2^)/3'.

Automatic conversion script
Id: cif_fix_values 3143 2015-03-26 13:38:13Z robertas 
;
_cod_database_code 2008739

loop_
_symmetry_equiv_pos_as_xyz
'x, y, z'
'-x, -y, -z'

loop_
_atom_site_label
_atom_site_fract_x
_atom_site_fract_y
_atom_site_fract_z
_atom_site_U_iso_or_equiv
_atom_site_adp_type
_atom_site_calc_flag
_atom_site_refinement_flags
_atom_site_occupancy
_atom_site_disorder_assembly
_atom_site_disorder_group
_atom_site_type_symbol
C11 0.7416(2) 1.18095(6) 0.8852(3) 0.0536(4) Uani d . 1 . . C
N11 0.7074(2) 1.23459(6) 0.8908(2) 0.0613(4) Uani d . 1 . . N
O11 0.8257(2) 1.25776(5) 0.9386(3) 0.0841(5) Uani d . 1 . . O
O12 0.5596(2) 1.25338(6) 0.8470(3) 0.0940(6) Uani d . 1 . . O
C12 0.6089(3) 1.15469(7) 0.8224(3) 0.0582(5) Uani d . 1 . . C
H12 0.496(3) 1.1701(8) 0.779(3) 0.066(6) Uiso d . 1 . . H
C13 0.6472(3) 1.10444(7) 0.8196(3) 0.0607(5) Uani d . 1 . . C
N12 0.5093(3) 1.07495(8) 0.7504(3) 0.0799(5) Uani d . 1 . . N
O13 0.3725(3) 1.09636(8) 0.6876(3) 0.0944(6) Uani d . 1 . . O
O14 0.5408(3) 1.03133(8) 0.7580(3) 0.1188(8) Uani d . 1 . . O
C14 0.8079(3) 1.08070(8) 0.8757(3) 0.0608(5) Uani d . 1 . . C
H14 0.825(3) 1.0494(9) 0.884(3) 0.082(7) Uiso d . 1 . . H
C15 0.9351(2) 1.10928(6) 0.9370(3) 0.0553(4) Uani d . 1 . . C
N13 1.1097(2) 1.08542(6) 0.9998(3) 0.0672(5) Uani d . 1 . . N
O15 1.1373(2) 1.04109(6) 0.9826(3) 0.0940(6) Uani d . 1 . . O
O16 1.2149(2) 1.11111(6) 1.0637(3) 0.0850(5) Uani d . 1 . . O
C16 0.9059(3) 1.15937(7) 0.9440(3) 0.0531(4) Uani d . 1 . . C
H16 0.991(3) 1.1772(7) 0.985(3) 0.059(5) Uiso d . 1 . . H
C21 0.8418(3) 0.68790(7) 0.1040(3) 0.0607(5) Uani d . 1 . . C
N21 0.8084(2) 0.74142(6) 0.0895(3) 0.0704(5) Uani d . 1 . . N
O21 0.7992(2) 0.75709(6) -0.0628(3) 0.0866(5) Uani d . 1 . . O
O22 0.7922(2) 0.76650(6) 0.2341(3) 0.0878(5) Uani d . 1 . . O
C22 0.7938(3) 0.66842(8) 0.2612(3) 0.0641(5) Uani d . 1 . . C
H22 0.748(3) 0.6854(8) 0.351(3) 0.064(6) Uiso d . 1 . . H
C23 0.8271(3) 0.61832(7) 0.2715(3) 0.0635(5) Uani d . 1 . . C
N22 0.7778(3) 0.59628(8) 0.4373(3) 0.0811(5) Uani d . 1 . . N
O23 0.7163(3) 0.62352(8) 0.5645(3) 0.1032(6) Uani d . 1 . . O
O24 0.8009(3) 0.55246(8) 0.4408(3) 0.1139(7) Uani d . 1 . . O
C24 0.9059(3) 0.58853(8) 0.1299(3) 0.0646(5) Uani d . 1 . . C
H24 0.925(3) 0.5569(10) 0.144(3) 0.087(8) Uiso d . 1 . . H
C25 0.9527(3) 0.61029(7) -0.0233(3) 0.0618(5) Uani d . 1 . . C
N23 1.0421(3) 0.57988(7) -0.1745(3) 0.0772(5) Uani d . 1 . . N
O25 1.0566(3) 0.53620(7) -0.1636(3) 0.1142(7) Uani d . 1 . . O
O26 1.0968(3) 0.60001(7) -0.3017(3) 0.0941(5) Uani d . 1 . . O
C26 0.9211(3) 0.66020(7) -0.0411(3) 0.0625(5) Uani d . 1 . . C
H26 0.958(3) 0.6727(8) -0.148(3) 0.064(6) Uiso d . 1 . . H
C31 0.5019(3) 1.17254(9) 0.3217(4) 0.0765(6) Uani d D 1 . . C
H31A 0.441(4) 1.1739(10) 0.185(4) 0.112(9) Uiso d . 1 . . H
H13B 0.395(4) 1.1693(11) 0.414(4) 0.119(10) Uiso d . 1 . . H
C32 0.6437(3) 1.12908(8) 0.3435(3) 0.0698(6) Uani d D 1 . . C
C33 0.6306(4) 1.08007(9) 0.3206(3) 0.0801(6) Uani d D 1 . . C
H33 0.507(4) 1.0702(9) 0.296(4) 0.096(8) Uiso d . 1 . . H
C34 0.7791(5) 1.04754(9) 0.3501(4) 0.0899(8) Uani d D 1 . . C
H34 0.783(4) 1.0125(11) 0.345(4) 0.108(9) Uiso d . 1 . . H
C35 0.9392(5) 1.06329(11) 0.4011(4) 0.0937(9) Uani d D 1 . . C
H35 1.031(4) 1.0415(10) 0.422(4) 0.095(9) Uiso d . 1 . . H
C36 0.9528(4) 1.11271(10) 0.4235(3) 0.0790(6) Uani d D 1 . . C
H36 1.067(4) 1.1254(9) 0.452(3) 0.081(7) Uiso d . 1 . . H
C37 0.8028(3) 1.14502(8) 0.3923(3) 0.0676(5) Uani d D 1 . . C
C38 0.7791(3) 1.19923(8) 0.4007(3) 0.0686(6) Uani d D 1 . . C
C39 0.8984(4) 1.23121(10) 0.4392(3) 0.0836(7) Uani d D 1 . . C
H39 1.028(6) 1.2191(6) 0.4711(15) 0.168(15) Uiso calc R 1 . . H
C310 0.8396(5) 1.28046(11) 0.4338(4) 0.0929(8) Uani d D 1 . . C
H310 0.921(4) 1.3045(11) 0.450(4) 0.102(9) Uiso d . 1 . . H
C311 0.6661(5) 1.29702(9) 0.3895(4) 0.0888(8) Uani d D 1 . . C
H311 0.620(4) 1.3296(12) 0.377(4) 0.108(9) Uiso d . 1 . . H
C312 0.5453(4) 1.26550(9) 0.3523(3) 0.0821(7) Uani d D 1 . . C
H312 0.438(4) 1.2763(11) 0.312(4) 0.104(10) Uiso d . 1 . . H
C313 0.6019(3) 1.21545(8) 0.3570(3) 0.0705(6) Uani d D 1 . . C
C41 0.4409(8) 0.4782(2) 0.2080(7) 0.0986(17) Uani d PD 0.50 . . C
H41A 0.3246 0.4696 0.2349 0.118 Uiso calc PR 0.50 . . H
H41B 0.5196 0.4712 0.3126 0.118 Uiso calc PR 0.50 . . H
C42 0.516(3) 0.4507(3) 0.0335(15) 0.073(2) Uani d PD 0.50 . . C
C43 0.5545(16) 0.4014(3) -0.0042(14) 0.094(3) Uani d PD 0.50 . . C
H43 0.5356 0.3796 0.0842 0.113 Uiso calc PR 0.50 . . H
C44 0.621(2) 0.3843(3) -0.1724(16) 0.086(5) Uani d PD 0.50 . . C
H44 0.6445 0.3509 -0.2010 0.103 Uiso calc PR 0.50 . . H
C45 0.654(4) 0.4176(3) -0.299(2) 0.086(3) Uani d PD 0.50 . . C
H45 0.6987 0.4059 -0.4136 0.103 Uiso calc PR 0.50 . . H
C46 0.6213(9) 0.4678(2) -0.2628(9) 0.0786(15) Uani d PD 0.50 . . C
H46 0.6472 0.4897 -0.3476 0.094 Uiso calc PR 0.50 . . H
C47 0.5481(12) 0.4836(2) -0.0926(10) 0.0676(17) Uani d PD 0.50 . . C
C48 0.492(2) 0.5339(3) -0.0148(14) 0.066(2) Uani d PD 0.50 . . C
C49 0.4938(9) 0.5782(2) -0.0895(9) 0.0776(16) Uani d PD 0.50 . . C
H49 0.5361 0.5801 -0.2076 0.093 Uiso calc PR 0.50 . . H
C410 0.4305(17) 0.6203(2) 0.0158(15) 0.086(2) Uani d PD 0.50 . . C
H410 0.4348 0.6508 -0.0301 0.104 Uiso calc PR 0.50 . . H
C411 0.361(2) 0.6168(4) 0.1884(17) 0.112(7) Uani d PD 0.50 . . C
H411 0.3141 0.6452 0.2538 0.134 Uiso calc PR 0.50 . . H
C412 0.360(4) 0.5731(4) 0.266(2) 0.100(4) Uani d PD 0.50 . . C
H412 0.3142 0.5713 0.3826 0.120 Uiso calc PR 0.50 . . H
C413 0.4292(12) 0.5310(2) 0.1632(10) 0.077(2) Uani d PD 0.50 . . C

loop_
_atom_site_aniso_label
_atom_site_aniso_U_11
_atom_site_aniso_U_22
_atom_site_aniso_U_33
_atom_site_aniso_U_12
_atom_site_aniso_U_13
_atom_site_aniso_U_23
C11 0.0541(10) 0.0519(10) 0.0546(10) -0.0055(8) 0.0058(8) 0.0016(8)
N11 0.0528(10) 0.0569(9) 0.0725(11) -0.0013(8) 0.0047(8) 0.0020(7)
O11 0.0620(9) 0.0567(8) 0.1326(15) -0.0088(7) -0.0068(9) -0.0047(8)
O12 0.0616(10) 0.0702(10) 0.1467(17) 0.0043(8) -0.0169(10) 0.0132(10)
C12 0.0534(11) 0.0668(12) 0.0550(11) -0.0085(9) 0.0032(8) 0.0047(8)
C13 0.0644(12) 0.0653(12) 0.0552(11) -0.0204(9) 0.0059(9) -0.0008(8)
N12 0.0808(14) 0.0845(14) 0.0799(13) -0.0335(11) 0.0031(11) -0.0007(10)
O13 0.0736(11) 0.1177(15) 0.0971(13) -0.0347(10) -0.0089(10) 0.0016(11)
O14 0.1223(17) 0.0784(12) 0.164(2) -0.0478(12) -0.0198(14) 0.0025(12)
C14 0.0703(13) 0.0520(11) 0.0608(12) -0.0105(9) 0.0110(9) 0.0003(9)
C15 0.0552(11) 0.0517(10) 0.0581(10) -0.0041(8) 0.0069(8) 0.0001(8)
N13 0.0611(10) 0.0576(10) 0.0800(12) 0.0036(8) 0.0084(9) 0.0029(8)
O15 0.0865(12) 0.0553(9) 0.1348(15) 0.0105(8) 0.0064(10) 0.0030(9)
O16 0.0616(9) 0.0759(10) 0.1142(14) -0.0020(8) -0.0124(9) -0.0024(9)
C16 0.0518(10) 0.0536(10) 0.0537(10) -0.0071(8) 0.0046(8) -0.0015(8)
C21 0.0494(10) 0.0533(10) 0.0783(13) -0.0053(8) -0.0099(9) 0.0021(9)
N21 0.0513(10) 0.0551(10) 0.1034(15) -0.0047(7) -0.0156(9) 0.0031(10)
O21 0.0838(11) 0.0670(9) 0.1092(13) -0.0077(8) -0.0250(10) 0.0228(9)
O22 0.0729(10) 0.0646(9) 0.1202(14) 0.0003(8) -0.0135(9) -0.0186(9)
C22 0.0529(11) 0.0647(12) 0.0715(13) 0.0000(9) -0.0022(10) -0.0054(10)
C23 0.0560(11) 0.0673(12) 0.0675(12) -0.0073(9) -0.0029(9) 0.0084(10)
N22 0.0836(13) 0.0832(14) 0.0758(13) -0.0051(11) 0.0051(10) 0.0125(11)
O23 0.1130(15) 0.1150(15) 0.0773(12) 0.0051(12) 0.0200(10) 0.0080(11)
O24 0.157(2) 0.0829(13) 0.1044(15) -0.0139(13) 0.0255(13) 0.0245(11)
C24 0.0629(12) 0.0547(11) 0.0749(14) -0.0036(9) -0.0033(10) 0.0049(10)
C25 0.0590(11) 0.0561(11) 0.0692(12) -0.0044(8) -0.0006(9) 0.0004(9)
N23 0.0816(13) 0.0685(12) 0.0795(13) -0.0036(10) 0.0087(10) -0.0014(10)
O25 0.160(2) 0.0619(10) 0.1157(15) 0.0032(11) 0.0338(14) -0.0093(10)
O26 0.0996(13) 0.0957(12) 0.0859(12) -0.0088(10) 0.0245(10) -0.0019(10)
C26 0.0585(12) 0.0602(11) 0.0698(13) -0.0110(9) -0.0043(10) 0.0077(10)
C31 0.0724(14) 0.0785(15) 0.0772(15) -0.0073(11) -0.0001(12) -0.0016(11)
C32 0.0785(15) 0.0734(14) 0.0549(11) 0.0011(11) 0.0076(10) 0.0052(9)
C33 0.0933(18) 0.0770(15) 0.0709(14) -0.0152(14) 0.0031(12) -0.0002(11)
C34 0.130(3) 0.0579(14) 0.0804(16) -0.0071(15) 0.0109(16) 0.0011(11)
C35 0.103(2) 0.0881(19) 0.0812(17) 0.0291(17) 0.0110(15) 0.0198(14)
C36 0.0755(16) 0.0952(18) 0.0669(14) -0.0121(13) 0.0014(11) 0.0072(12)
C37 0.0854(15) 0.0634(12) 0.0534(11) -0.0064(11) 0.0094(10) 0.0041(9)
C38 0.0852(15) 0.0659(12) 0.0524(11) -0.0008(11) 0.0062(10) 0.0038(9)
C39 0.0882(18) 0.0961(19) 0.0675(14) -0.0143(14) -0.0040(12) 0.0089(12)
C310 0.123(2) 0.0880(18) 0.0736(16) -0.0399(18) -0.0062(15) -0.0003(13)
C311 0.128(3) 0.0592(14) 0.0754(16) -0.0049(15) -0.0115(15) -0.0045(11)
C312 0.0925(19) 0.0765(16) 0.0712(15) 0.0054(14) -0.0058(13) -0.0090(11)
C313 0.0863(15) 0.0712(13) 0.0540(11) -0.0145(11) 0.0036(10) -0.0067(9)
C41 0.100(4) 0.135(5) 0.069(3) -0.033(4) 0.007(3) 0.031(3)
C42 0.079(5) 0.076(6) 0.067(4) -0.020(7) -0.001(3) 0.014(4)
C43 0.099(7) 0.076(7) 0.111(8) -0.024(7) -0.023(6) 0.022(6)
C44 0.071(6) 0.056(5) 0.131(13) -0.004(4) -0.015(6) 0.020(6)
C45 0.089(8) 0.081(5) 0.088(8) -0.016(5) -0.009(6) -0.006(5)
C46 0.086(4) 0.080(4) 0.074(4) -0.020(3) 0.002(3) 0.014(3)
C47 0.064(4) 0.072(4) 0.067(5) -0.010(3) -0.009(4) 0.007(3)
C48 0.059(3) 0.066(5) 0.073(5) -0.008(5) -0.008(4) -0.003(4)
C49 0.080(4) 0.070(4) 0.084(4) -0.012(3) -0.011(3) 0.006(3)
C410 0.091(4) 0.072(5) 0.093(5) -0.007(5) -0.019(3) -0.006(5)
C411 0.099(10) 0.127(11) 0.095(10) 0.009(7) -0.018(7) -0.048(8)
C412 0.096(6) 0.128(10) 0.072(5) -0.006(10) -0.001(4) -0.016(7)
C413 0.071(4) 0.094(6) 0.069(5) -0.016(4) -0.002(4) 0.018(4)

loop_
_atom_type_symbol
_atom_type_description
_atom_type_scat_dispersion_real
_atom_type_scat_dispersion_imag
_atom_type_scat_source
C C 0.0033 0.0016 'International Tables Vol C Tables 4.2.6.8 and 6.1.1.4'
H H 0.0000 0.0000 'International Tables Vol C Tables 4.2.6.8 and 6.1.1.4'
N N 0.0061 0.0033 'International Tables Vol C Tables 4.2.6.8 and 6.1.1.4'
O O 0.0106 0.0060 'International Tables Vol C Tables 4.2.6.8 and 6.1.1.4'

loop_
_geom_angle_atom_site_label_1
_geom_angle_atom_site_label_2
_geom_angle_atom_site_label_3
_geom_angle
C12 C11 C16 123.11(18)
C12 C11 N11 118.70(17)
C16 C11 N11 118.20(17)
O11 N11 O12 123.23(18)
O11 N11 C11 118.95(17)
O12 N11 C11 117.82(17)
C11 C12 C13 116.60(19)
C11 C12 H12 122.4(13)
C13 C12 H12 121.0(13)
C14 C13 C12 123.20(19)
C14 C13 N12 118.5(2)
C12 C13 N12 118.3(2)
O14 N12 O13 124.6(2)
O14 N12 C13 117.6(2)
O13 N12 C13 117.9(2)
C13 C14 C15 117.16(19)
C13 C14 H14 121.5(17)
C15 C14 H14 121.0(17)
C16 C15 C14 122.72(19)
C16 C15 N13 118.11(17)
C14 C15 N13 119.16(18)
O16 N13 O15 124.73(19)
O16 N13 C15 117.98(17)
O15 N13 C15 117.29(19)
C15 C16 C11 117.21(18)
C15 C16 H16 121.1(13)
C11 C16 H16 121.7(13)
C22 C21 C26 123.1(2)
C22 C21 N21 118.8(2)
C26 C21 N21 118.1(2)
O21 N21 O22 125.1(2)
O21 N21 C21 117.9(2)
O22 N21 C21 117.0(2)
C21 C22 C23 117.6(2)
C21 C22 H22 123.2(15)
C23 C22 H22 119.3(15)
C24 C23 C22 122.0(2)
C24 C23 N22 118.9(2)
C22 C23 N22 119.0(2)
O24 N22 O23 124.0(2)
O24 N22 C23 118.1(2)
O23 N22 C23 117.8(2)
C25 C24 C23 117.7(2)
C25 C24 H24 123.9(17)
C23 C24 H24 118.4(17)
C24 C25 C26 122.6(2)
C24 C25 N23 119.2(2)
C26 C25 N23 118.2(2)
O25 N23 O26 124.1(2)
O25 N23 C25 117.5(2)
O26 N23 C25 118.4(2)
C21 C26 C25 117.0(2)
C21 C26 H26 124.7(13)
C25 C26 H26 118.2(13)
C313 C31 C32 103.3(2)
C313 C31 H31A 109.6(15)
C32 C31 H31A 113.8(15)
C313 C31 H13B 117.0(16)
C32 C31 H13B 108.1(16)
H31A C31 H13B 105(2)
C37 C32 C33 120.8(2)
C37 C32 C31 109.8(2)
C33 C32 C31 129.4(2)
C34 C33 C32 118.4(3)
C34 C33 H33 123.7(15)
C32 C33 H33 117.5(15)
C33 C34 C35 121.1(3)
C33 C34 H34 125.0(19)
C35 C34 H34 113.8(18)
C34 C35 C36 120.5(3)
C34 C35 H35 118.8(19)
C36 C35 H35 120.6(19)
C37 C36 C35 117.7(3)
C37 C36 H36 119.3(14)
C35 C36 H36 122.8(14)
C32 C37 C36 121.4(2)
C32 C37 C38 109.0(2)
C36 C37 C38 129.6(2)
C39 C38 C313 121.4(2)
C39 C38 C37 130.5(2)
C313 C38 C37 108.0(2)
C38 C39 C310 118.2(3)
C38 C39 H39 120.9
C310 C39 H39 120.9
C311 C310 C39 121.2(3)
C311 C310 H310 117.3(17)
C39 C310 H310 121.3(17)
C312 C311 C310 121.3(3)
C312 C311 H311 114(2)
C310 C311 H311 125.1(19)
C311 C312 C313 118.5(3)
C311 C312 H312 120(2)
C313 C312 H312 121(2)
C312 C313 C38 119.5(2)
C312 C313 C31 130.7(2)
C38 C313 C31 109.8(2)
C413 C41 C42 103.6(4)
C413 C41 H41A 111.0
C42 C41 H41A 111.0
C413 C41 H41B 111.0
C42 C41 H41B 111.0
H41A C41 H41B 109.0
C43 C42 C47 121.1(6)
C43 C42 C41 129.3(8)
C47 C42 C41 109.5(6)
C44 C43 C42 119.7(7)
C44 C43 H43 120.1
C42 C43 H43 120.1
C43 C44 C45 118.9(8)
C43 C44 H44 120.6
C45 C44 H44 120.6
C44 C45 C46 122.6(9)
C44 C45 H45 118.7
C46 C45 H45 118.7
C47 C46 C45 116.5(6)
C47 C46 H46 121.8
C45 C46 H46 121.8
C42 C47 C46 121.0(5)
C42 C47 C48 109.1(7)
C46 C47 C48 129.9(7)
C49 C48 C413 120.8(6)
C49 C48 C47 130.7(8)
C413 C48 C47 108.5(7)
C48 C49 C410 118.4(6)
C48 C49 H49 120.8
C410 C49 H49 120.8
C411 C410 C49 120.2(7)
C411 C410 H410 119.9
C49 C410 H410 119.9
C412 C411 C410 122.2(9)
C412 C411 H411 118.9
C410 C411 H411 118.9
C411 C412 C413 117.6(9)
C411 C412 H412 121.2
C413 C412 H412 121.2
C412 C413 C48 120.7(7)
C412 C413 C41 130.0(8)
C48 C413 C41 109.3(6)

loop_
_geom_bond_atom_site_label_1
_geom_bond_atom_site_label_2
_geom_bond_site_symmetry_2
_geom_bond_distance
_geom_bond_publ_flag
C11 C12 . 1.377(3) ?
C11 C16 . 1.380(3) ?
C11 N11 . 1.472(3) ?
N11 O11 . 1.207(2) ?
N11 O12 . 1.217(2) ?
C12 C13 . 1.382(3) ?
C12 H12 . 0.96(2) ?
C13 C14 . 1.373(3) ?
C13 N12 . 1.476(3) ?
N12 O14 . 1.204(3) ?
N12 O13 . 1.220(3) ?
C14 C15 . 1.381(3) ?
C14 H14 . 0.86(2) ?
C15 C16 . 1.373(3) ?
C15 N13 . 1.477(3) ?
N13 O16 . 1.209(2) ?
N13 O15 . 1.217(2) ?
C16 H16 . 0.90(2) ?
C21 C22 . 1.366(4) ?
C21 C26 . 1.371(3) ?
C21 N21 . 1.479(3) ?
N21 O21 . 1.209(3) ?
N21 O22 . 1.228(3) ?
C22 C23 . 1.382(3) ?
C22 H22 . 0.84(2) ?
C23 C24 . 1.378(3) ?
C23 N22 . 1.458(3) ?
N22 O24 . 1.204(3) ?
N22 O23 . 1.221(3) ?
C24 C25 . 1.370(3) ?
C24 H24 . 0.88(3) ?
C25 C26 . 1.383(3) ?
C25 N23 . 1.468(3) ?
N23 O25 . 1.207(3) ?
N23 O26 . 1.213(3) ?
C26 H26 . 0.93(2) ?
C31 C313 . 1.501(3) ?
C31 C32 . 1.518(3) ?
C31 H31A . 1.09(3) ?
C31 H13B . 1.08(3) ?
C32 C37 . 1.374(3) ?
C32 C33 . 1.375(4) ?
C33 C34 . 1.368(4) ?
C33 H33 . 1.02(3) ?
C34 C35 . 1.383(4) ?
C34 H34 . 0.97(3) ?
C35 C36 . 1.386(4) ?
C35 H35 . 0.87(3) ?
C36 C37 . 1.376(3) ?
C36 H36 . 0.99(3) ?
C37 C38 . 1.486(3) ?
C38 C39 . 1.363(4) ?
C38 C313 . 1.398(4) ?
C39 C310 . 1.380(4) ?
C39 H39 . 1.0205 ?
C310 C311 . 1.375(4) ?
C310 H310 . 0.97(3) ?
C311 C312 . 1.362(4) ?
C311 H311 . 0.93(3) ?
C312 C313 . 1.397(4) ?
C312 H312 . 0.88(3) ?
C41 C413 . 1.506(7) ?
C41 C42 . 1.523(8) ?
C41 H41A . 0.9700 ?
C41 H41B . 0.9700 ?
C42 C43 . 1.373(8) ?
C42 C47 . 1.374(8) ?
C43 C44 . 1.370(9) ?
C43 H43 . 0.9300 ?
C44 C45 . 1.388(8) ?
C44 H44 . 0.9300 ?
C45 C46 . 1.393(8) ?
C45 H45 . 0.9300 ?
C46 C47 . 1.391(7) ?
C46 H46 . 0.9300 ?
C47 C48 . 1.487(7) ?
C48 C49 . 1.370(7) ?
C48 C413 . 1.399(8) ?
C49 C410 . 1.394(8) ?
C49 H49 . 0.9300 ?
C410 C411 . 1.384(9) ?
C410 H410 . 0.9300 ?
C411 C412 . 1.364(9) ?
C411 H411 . 0.9300 ?
C412 C413 . 1.397(8) ?
C412 H412 . 0.9300 ?

loop_
_geom_torsion_atom_site_label_1
_geom_torsion_atom_site_label_2
_geom_torsion_atom_site_label_3
_geom_torsion_atom_site_label_4
_geom_torsion
C12 C11 N11 O11 -176.98(18)
C16 C11 N11 O11 3.2(3)
C12 C11 N11 O12 3.2(3)
C16 C11 N11 O12 -176.61(18)
C16 C11 C12 C13 -0.2(3)
N11 C11 C12 C13 179.97(16)
C11 C12 C13 C14 0.1(3)
C11 C12 C13 N12 -179.06(17)
C14 C13 N12 O14 4.8(3)
C12 C13 N12 O14 -176.1(2)
C14 C13 N12 O13 -174.4(2)
C12 C13 N12 O13 4.8(3)
C12 C13 C14 C15 -0.1(3)
N12 C13 C14 C15 179.01(17)
C13 C14 C15 C16 0.3(3)
C13 C14 C15 N13 179.65(17)
C16 C15 N13 O16 3.9(3)
C14 C15 N13 O16 -175.42(19)
C16 C15 N13 O15 -175.74(18)
C14 C15 N13 O15 4.9(3)
C14 C15 C16 C11 -0.4(3)
N13 C15 C16 C11 -179.79(16)
C12 C11 C16 C15 0.4(3)
N11 C11 C16 C15 -179.79(16)
C22 C21 N21 O21 -157.8(2)
C26 C21 N21 O21 22.7(3)
C22 C21 N21 O22 22.2(3)
C26 C21 N21 O22 -157.29(19)
C26 C21 C22 C23 -0.3(3)
N21 C21 C22 C23 -179.75(17)
C21 C22 C23 C24 0.1(3)
C21 C22 C23 N22 179.93(19)
C24 C23 N22 O24 -3.2(3)
C22 C23 N22 O24 176.9(2)
C24 C23 N22 O23 176.4(2)
C22 C23 N22 O23 -3.4(3)
C22 C23 C24 C25 0.6(3)
N22 C23 C24 C25 -179.26(19)
C23 C24 C25 C26 -1.1(3)
C23 C24 C25 N23 178.07(19)
C24 C25 N23 O25 6.4(3)
C26 C25 N23 O25 -174.5(2)
C24 C25 N23 O26 -173.5(2)
C26 C25 N23 O26 5.7(3)
C22 C21 C26 C25 -0.1(3)
N21 C21 C26 C25 179.32(17)
C24 C25 C26 C21 0.8(3)
N23 C25 C26 C21 -178.30(18)
C313 C31 C32 C37 2.1(2)
C313 C31 C32 C33 -177.5(2)
C37 C32 C33 C34 1.0(3)
C31 C32 C33 C34 -179.5(2)
C32 C33 C34 C35 -0.3(4)
C33 C34 C35 C36 0.0(4)
C34 C35 C36 C37 -0.4(4)
C33 C32 C37 C36 -1.4(3)
C31 C32 C37 C36 179.0(2)
C33 C32 C37 C38 178.0(2)
C31 C32 C37 C38 -1.6(2)
C35 C36 C37 C32 1.1(3)
C35 C36 C37 C38 -178.3(2)
C32 C37 C38 C39 -178.6(2)
C36 C37 C38 C39 0.8(4)
C32 C37 C38 C313 0.3(2)
C36 C37 C38 C313 179.7(2)
C313 C38 C39 C310 0.0(4)
C37 C38 C39 C310 178.8(2)
C38 C39 C310 C311 -0.5(4)
C39 C310 C311 C312 1.1(4)
C310 C311 C312 C313 -1.0(4)
C311 C312 C313 C38 0.5(4)
C311 C312 C313 C31 -179.6(2)
C39 C38 C313 C312 0.1(3)
C37 C38 C313 C312 -178.98(19)
C39 C38 C313 C31 -179.9(2)
C37 C38 C313 C31 1.1(2)
C32 C31 C313 C312 178.1(2)
C32 C31 C313 C38 -1.9(2)
C413 C41 C42 C43 179.8(18)
C413 C41 C42 C47 1.8(16)
C47 C42 C43 C44 -2(3)
C41 C42 C43 C44 179.9(16)
C42 C43 C44 C45 2(3)
C43 C44 C45 C46 0(4)
C44 C45 C46 C47 -2(3)
C43 C42 C47 C46 0(3)
C41 C42 C47 C46 178.4(9)
C43 C42 C47 C48 179.7(9)
C41 C42 C47 C48 -2(2)
C45 C46 C47 C42 2(2)
C45 C46 C47 C48 -177.4(19)
C42 C47 C48 C49 -178.1(8)
C46 C47 C48 C49 1(3)
C42 C47 C48 C413 2(2)
C46 C47 C48 C413 -178.9(8)
C413 C48 C49 C410 0(2)
C47 C48 C49 C410 179.3(15)
C48 C49 C410 C411 -3(2)
C49 C410 C411 C412 3(3)
C410 C411 C412 C413 -1(4)
C411 C412 C413 C48 -2(4)
C411 C412 C413 C41 -177.9(18)
C49 C48 C413 C412 3(3)
C47 C48 C413 C412 -177.0(19)
C49 C48 C413 C41 179.3(13)
C47 C48 C413 C41 -0.3(16)
C42 C41 C413 C412 175(2)
C42 C41 C413 C48 -0.8(8)
